data_4308003
loop_
_publ_author_name
'Abdessamad Grirrane'
'Irene Resa'
'Diego del R\'io'
'Amor Rodr\'iguez'
'Eleuterio \'Alvarez'
'Kurt Mereiter'
'Ernesto Carmona'

_publ_contact_author_address
;
 Prof. Dr. Ernesto Carmona
 Instituto de Investigaciones Quimicas - Departamento de Quimica Inorganica, 
 Consejo Superior de Investigaciones Cientificas - Universidad de Sevilla, 
 Avda. Americo Vespucio s/n, 41092, Sevilla, Spain
;
_publ_contact_author_email guzman@us.es
_publ_contact_author_fax '+34 954 460565'
_publ_contact_author_name 'Prof. Dr. Ernesto Carmona'
_publ_contact_author_phone '+34 954 489558'
_publ_section_title
;
Solid-State Structures and Solution Studies of Novel Cyclopentadienyl
Mercury Compounds
;
_journal_name_full 'Inorganic Chemistry'
_journal_page_first 4667
_journal_page_last 4676
_journal_paper_doi 10.1021/ic0624672
_journal_volume 46
_journal_year 2007
_chemical_formula_moiety 'C24 H42 Hg Si2, C12 H21 Cl Hg Si '
_chemical_formula_sum 'C36 H63 Cl Hg2 Si3'
_chemical_formula_weight 1016.76
_chemical_name_common 'compound 7, HgCl(C5Me4SiMe3).Hg(C5Me4SiMe3)2'
_chemical_name_systematic
; 
 ? 
;
_space_group_IT_number 2
_symmetry_cell_setting triclinic
_symmetry_space_group_name_Hall '-P 1'
_symmetry_space_group_name_H-M 'P -1'
_atom_sites_solution_hydrogens geom
_atom_sites_solution_primary direct
_atom_sites_solution_secondary difmap
_audit_creation_method SHELXL-97
_cell_angle_alpha 91.692(4)
_cell_angle_beta 116.356(4)
_cell_angle_gamma 118.452(4)
_cell_formula_units_Z 2
_cell_length_a 13.603(2)
_cell_length_b 13.808(2)
_cell_length_c 14.618(2)
_cell_measurement_reflns_used 996
_cell_measurement_temperature 173(2)
_cell_measurement_theta_max 29.9
_cell_measurement_theta_min 2.7
_cell_volume 2059.4(5)
_computing_cell_refinement 'Bruker SAINT'
_computing_data_collection 'Bruker SMART'
_computing_data_reduction 'Bruker SAINT, SADABS, XPREP'
_computing_molecular_graphics 'Bruker SHELXTL'
_computing_publication_material 'Bruker SHELXTL'
_computing_structure_refinement 'SHELXL-97 (Sheldrick, 1997)'
_computing_structure_solution 'SHELXS-97 (Sheldrick, 1997)'
_diffrn_ambient_temperature 173(2)
_diffrn_measured_fraction_theta_full 0.972
_diffrn_measured_fraction_theta_max 0.972
_diffrn_measurement_device_type 'Bruker SMART CCD 3-circle'
_diffrn_measurement_method 'omega and phi scans'
_diffrn_radiation_monochromator graphite
_diffrn_radiation_source 'fine-focus sealed tube'
_diffrn_radiation_type MoK\a
_diffrn_radiation_wavelength 0.71073
_diffrn_reflns_av_R_equivalents 0.0270
_diffrn_reflns_av_sigmaI/netI 0.0278
_diffrn_reflns_limit_h_max 19
_diffrn_reflns_limit_h_min -19
_diffrn_reflns_limit_k_max 19
_diffrn_reflns_limit_k_min -18
_diffrn_reflns_limit_l_max 20
_diffrn_reflns_limit_l_min -20
_diffrn_reflns_number 42868
_diffrn_reflns_theta_full 30.00
_diffrn_reflns_theta_max 30.00
_diffrn_reflns_theta_min 1.63
_diffrn_standards_decay_% 0
_exptl_absorpt_coefficient_mu 7.620
_exptl_absorpt_correction_T_max 0.295
_exptl_absorpt_correction_T_min 0.124
_exptl_absorpt_correction_type multi-scan
_exptl_absorpt_process_details 'program SADABS'
_exptl_crystal_colour 'pale yellow'
_exptl_crystal_density_diffrn 1.640
_exptl_crystal_density_method 'not measured'
_exptl_crystal_description block
_exptl_crystal_F_000 996
_exptl_crystal_size_max 0.42
_exptl_crystal_size_mid 0.18
_exptl_crystal_size_min 0.16
_refine_diff_density_max 1.497
_refine_diff_density_min -1.588
_refine_diff_density_rms 0.111
_refine_ls_extinction_coef 0.00040(5)
_refine_ls_extinction_expression Fc^*^=kFc[1+0.001xFc^2^\l^3^/sin(2\q)]^-1/4^
_refine_ls_extinction_method SHELXL
_refine_ls_goodness_of_fit_ref 1.029
_refine_ls_hydrogen_treatment constr
_refine_ls_matrix_type full
_refine_ls_number_parameters 392
_refine_ls_number_reflns 11675
_refine_ls_number_restraints 0
_refine_ls_restrained_S_all 1.029
_refine_ls_R_factor_all 0.0379
_refine_ls_R_factor_gt 0.0222
_refine_ls_shift/su_max 0.002
_refine_ls_shift/su_mean 0.000
_refine_ls_structure_factor_coef Fsqd
_refine_ls_weighting_details 'calc w=1/[\s^2^(Fo^2^)+(0.0234P)^2^+1.1543P] where P=(Fo^2^+2Fc^2^)/3'
_refine_ls_weighting_scheme calc
_refine_ls_wR_factor_gt 0.0463
_refine_ls_wR_factor_ref 0.0514
_reflns_number_gt 9330
_reflns_number_total 11675
_reflns_threshold_expression >2sigma(I)
_cod_data_source_file ic0624672-file004_8.cif
_cod_data_source_block 7
_cod_depositor_comments
;
The following automatic conversions were performed:
'_symmetry_cell_setting' value 'Triclinic' changed to 'triclinic'
according to '/home/saulius/struct/CIF-dictionaries/cif_core.dic'
dictionary named 'cif_core.dic' version 2.4.1 from 2010-06-29.

Automatic conversion script
Id: cif_fix_enum 1527 2010-12-29 10:47:43Z saulius 
;
_cod_original_cell_volume 2059.4(6)
_cod_database_code 4308003

loop_
_symmetry_equiv_pos_as_xyz
'x, y, z'
'-x, -y, -z'

loop_
_atom_site_label
_atom_site_type_symbol
_atom_site_fract_x
_atom_site_fract_y
_atom_site_fract_z
_atom_site_U_iso_or_equiv
_atom_site_adp_type
_atom_site_occupancy
_atom_site_symmetry_multiplicity
_atom_site_calc_flag
_atom_site_refinement_flags
_atom_site_disorder_assembly
_atom_site_disorder_group
Hg1 Hg 0.168363(11) 0.490385(9) 0.061875(9) 0.02671(4) Uani 1 1 d . . .
Si1 Si 0.25950(10) 0.41167(8) 0.27893(7) 0.0345(2) Uani 1 1 d . . .
Cl Cl 0.11727(9) 0.61074(8) -0.02904(8) 0.0478(2) Uani 1 1 d . . .
C1 C 0.2351(3) 0.3897(2) 0.1400(2) 0.0246(6) Uani 1 1 d . . .
C2 C 0.3582(3) 0.4272(3) 0.1382(2) 0.0283(6) Uani 1 1 d . . .
C3 C 0.3356(3) 0.3382(3) 0.0735(2) 0.0325(7) Uani 1 1 d . . .
C4 C 0.2025(3) 0.2405(3) 0.0290(2) 0.0337(7) Uani 1 1 d . . .
C5 C 0.1407(3) 0.2681(2) 0.0659(2) 0.0284(6) Uani 1 1 d . . .
C6 C 0.4846(3) 0.5446(3) 0.2009(3) 0.0504(9) Uani 1 1 d . . .
H6A H 0.5324 0.5633 0.1632 0.076 Uiso 1 1 calc R . .
H6B H 0.5384 0.5434 0.2724 0.076 Uiso 1 1 calc R . .
H6C H 0.4651 0.6032 0.2079 0.076 Uiso 1 1 calc R . .
C7 C 0.4297(4) 0.3379(4) 0.0460(3) 0.0557(11) Uani 1 1 d . . .
H7A H 0.5130 0.4134 0.0836 0.084 Uiso 1 1 calc R . .
H7B H 0.3926 0.3224 -0.0316 0.084 Uiso 1 1 calc R . .
H7C H 0.4448 0.2775 0.0680 0.084 Uiso 1 1 calc R . .
C8 C 0.1439(4) 0.1272(3) -0.0491(3) 0.0544(11) Uani 1 1 d . . .
H8A H 0.0525 0.0745 -0.0696 0.082 Uiso 1 1 calc R . .
H8B H 0.1936 0.0924 -0.0152 0.082 Uiso 1 1 calc R . .
H8C H 0.1476 0.1413 -0.1132 0.082 Uiso 1 1 calc R . .
C9 C 0.0020(3) 0.1907(3) 0.0396(3) 0.0464(9) Uani 1 1 d . . .
H9A H -0.0498 0.1310 -0.0294 0.070 Uiso 1 1 calc R . .
H9B H -0.0359 0.2368 0.0354 0.070 Uiso 1 1 calc R . .
H9C H 0.0012 0.1538 0.0958 0.070 Uiso 1 1 calc R . .
C10 C 0.1020(5) 0.3546(5) 0.2742(3) 0.0660(13) Uani 1 1 d . . .
H10A H 0.1190 0.3676 0.3474 0.099 Uiso 1 1 calc R . .
H10B H 0.0433 0.2715 0.2358 0.099 Uiso 1 1 calc R . .
H10C H 0.0608 0.3947 0.2368 0.099 Uiso 1 1 calc R . .
C11 C 0.3637(6) 0.5685(4) 0.3569(4) 0.0899(19) Uani 1 1 d . . .
H11A H 0.3743 0.5766 0.4281 0.135 Uiso 1 1 calc R . .
H11B H 0.3216 0.6077 0.3190 0.135 Uiso 1 1 calc R . .
H11C H 0.4499 0.6034 0.3646 0.135 Uiso 1 1 calc R . .
C12 C 0.3330(5) 0.3313(5) 0.3471(4) 0.0763(16) Uani 1 1 d . . .
H12A H 0.3468 0.3409 0.4194 0.115 Uiso 1 1 calc R . .
H12B H 0.4172 0.3616 0.3520 0.115 Uiso 1 1 calc R . .
H12C H 0.2737 0.2489 0.3059 0.115 Uiso 1 1 calc R . .
Hg2 Hg 0.802781(10) 0.147821(9) 0.458381(8) 0.02217(3) Uani 1 1 d . . .
Si2 Si 0.54335(8) 0.16000(7) 0.32006(6) 0.02543(16) Uani 1 1 d . . .
Si3 Si 1.00580(8) 0.32141(7) 0.70413(6) 0.02835(17) Uani 1 1 d . . .
C13 C 0.6370(3) 0.1006(2) 0.3046(2) 0.0211(5) Uani 1 1 d . . .
C14 C 0.5595(3) -0.0289(2) 0.2599(2) 0.0255(6) Uani 1 1 d . . .
C15 C 0.5664(3) -0.0565(3) 0.1744(2) 0.0312(6) Uani 1 1 d . . .
C16 C 0.6486(3) 0.0491(3) 0.1589(2) 0.0304(6) Uani 1 1 d . . .
C17 C 0.6900(3) 0.1412(3) 0.2336(2) 0.0262(6) Uani 1 1 d . . .
C18 C 0.4843(3) -0.1121(3) 0.3032(3) 0.0419(8) Uani 1 1 d . . .
H18A H 0.4758 -0.1858 0.2856 0.063 Uiso 1 1 calc R . .
H18B H 0.3970 -0.1251 0.2710 0.063 Uiso 1 1 calc R . .
H18C H 0.5312 -0.0797 0.3812 0.063 Uiso 1 1 calc R . .
C19 C 0.5030(4) -0.1763(3) 0.1049(3) 0.0539(10) Uani 1 1 d . . .
H19A H 0.4394 -0.2333 0.1208 0.081 Uiso 1 1 calc R . .
H19B H 0.5703 -0.1927 0.1196 0.081 Uiso 1 1 calc R . .
H19C H 0.4580 -0.1809 0.0292 0.081 Uiso 1 1 calc R . .
C20 C 0.6815(4) 0.0501(4) 0.0734(3) 0.0486(10) Uani 1 1 d . . .
H20A H 0.7367 0.1303 0.0771 0.073 Uiso 1 1 calc R . .
H20B H 0.6006 0.0092 0.0028 0.073 Uiso 1 1 calc R . .
H20C H 0.7287 0.0115 0.0845 0.073 Uiso 1 1 calc R . .
C21 C 0.7791(4) 0.2663(3) 0.2464(3) 0.0448(9) Uani 1 1 d . . .
H21A H 0.8372 0.2728 0.2212 0.067 Uiso 1 1 calc R . .
H21B H 0.8317 0.3118 0.3221 0.067 Uiso 1 1 calc R . .
H21C H 0.7263 0.2956 0.2040 0.067 Uiso 1 1 calc R . .
C22 C 0.6272(4) 0.3199(3) 0.3427(3) 0.0472(9) Uani 1 1 d . . .
H22A H 0.5748 0.3460 0.3502 0.071 Uiso 1 1 calc R . .
H22B H 0.6366 0.3376 0.2816 0.071 Uiso 1 1 calc R . .
H22C H 0.7140 0.3598 0.4083 0.071 Uiso 1 1 calc R . .
C23 C 0.5260(4) 0.1371(3) 0.4389(3) 0.0431(8) Uani 1 1 d . . .
H23A H 0.4773 0.1688 0.4447 0.065 Uiso 1 1 calc R . .
H23B H 0.6131 0.1765 0.5041 0.065 Uiso 1 1 calc R . .
H23C H 0.4785 0.0541 0.4303 0.065 Uiso 1 1 calc R . .
C24 C 0.3769(3) 0.0858(3) 0.1960(3) 0.0403(8) Uani 1 1 d . . .
H24A H 0.3278 0.1161 0.2033 0.060 Uiso 1 1 calc R . .
H24B H 0.3301 0.0024 0.1858 0.060 Uiso 1 1 calc R . .
H24C H 0.3857 0.1000 0.1340 0.060 Uiso 1 1 calc R . .
C25 C 0.9729(3) 0.1977(2) 0.6098(2) 0.0243(6) Uani 1 1 d . . .
C26 C 1.0830(3) 0.2315(2) 0.5911(2) 0.0261(6) Uani 1 1 d . . .
C27 C 1.1237(3) 0.1584(3) 0.6160(2) 0.0309(6) Uani 1 1 d . . .
C28 C 1.0428(3) 0.0718(3) 0.6493(2) 0.0312(7) Uani 1 1 d . . .
C29 C 0.9533(3) 0.0929(2) 0.6455(2) 0.0279(6) Uani 1 1 d . . .
C30 C 1.1408(3) 0.3335(3) 0.5537(3) 0.0395(8) Uani 1 1 d . . .
H30A H 1.1951 0.3269 0.5302 0.059 Uiso 1 1 calc R . .
H30B H 1.1949 0.4052 0.6129 0.059 Uiso 1 1 calc R . .
H30C H 1.0701 0.3346 0.4939 0.059 Uiso 1 1 calc R . .
C31 C 1.2304(3) 0.1574(3) 0.6083(3) 0.0455(9) Uani 1 1 d . . .
H31A H 1.2739 0.2236 0.5864 0.068 Uiso 1 1 calc R . .
H31B H 1.1919 0.0855 0.5552 0.068 Uiso 1 1 calc R . .
H31C H 1.2946 0.1624 0.6784 0.068 Uiso 1 1 calc R . .
C32 C 1.0573(4) -0.0260(3) 0.6789(3) 0.0477(9) Uani 1 1 d . . .
H32A H 1.0036 -0.0653 0.7097 0.072 Uiso 1 1 calc R . .
H32B H 1.1494 0.0047 0.7316 0.072 Uiso 1 1 calc R . .
H32C H 1.0283 -0.0810 0.6146 0.072 Uiso 1 1 calc R . .
C33 C 0.8469(3) 0.0194(3) 0.6664(3) 0.0430(8) Uani 1 1 d . . .
H33A H 0.8081 -0.0624 0.6335 0.065 Uiso 1 1 calc R . .
H33B H 0.7794 0.0371 0.6356 0.065 Uiso 1 1 calc R . .
H33C H 0.8836 0.0353 0.7440 0.065 Uiso 1 1 calc R . .
C34 C 0.8953(4) 0.2737(4) 0.7584(3) 0.0557(11) Uani 1 1 d . . .
H34A H 0.9173 0.3412 0.8064 0.084 Uiso 1 1 calc R . .
H34B H 0.9062 0.2202 0.7983 0.084 Uiso 1 1 calc R . .
H34C H 0.8041 0.2345 0.6990 0.084 Uiso 1 1 calc R . .
C35 C 0.9792(4) 0.4250(3) 0.6327(3) 0.0501(9) Uani 1 1 d . . .
H35A H 0.9967 0.4882 0.6825 0.075 Uiso 1 1 calc R . .
H35B H 0.8884 0.3843 0.5725 0.075 Uiso 1 1 calc R . .
H35C H 1.0387 0.4567 0.6056 0.075 Uiso 1 1 calc R . .
C36 C 1.1784(3) 0.3991(3) 0.8196(3) 0.0460(9) Uani 1 1 d . . .
H36A H 1.1957 0.4630 0.8685 0.069 Uiso 1 1 calc R . .
H36B H 1.2385 0.4298 0.7931 0.069 Uiso 1 1 calc R . .
H36C H 1.1916 0.3453 0.8579 0.069 Uiso 1 1 calc R . .

loop_
_atom_site_aniso_label
_atom_site_aniso_U_11
_atom_site_aniso_U_22
_atom_site_aniso_U_33
_atom_site_aniso_U_23
_atom_site_aniso_U_13
_atom_site_aniso_U_12
Hg1 0.02907(6) 0.02907(6) 0.02903(6) 0.01385(5) 0.01562(5) 0.01982(5)
Si1 0.0456(5) 0.0473(5) 0.0275(4) 0.0178(4) 0.0205(4) 0.0348(5)
Cl 0.0470(5) 0.0550(5) 0.0688(6) 0.0453(5) 0.0367(5) 0.0385(5)
C1 0.0281(15) 0.0269(14) 0.0244(13) 0.0093(11) 0.0121(12) 0.0200(13)
C2 0.0264(15) 0.0338(16) 0.0302(15) 0.0133(12) 0.0147(13) 0.0200(13)
C3 0.0433(18) 0.0493(19) 0.0305(15) 0.0218(14) 0.0230(14) 0.0380(17)
C4 0.0382(18) 0.0327(16) 0.0200(13) 0.0072(12) 0.0062(13) 0.0208(15)
C5 0.0292(15) 0.0241(14) 0.0288(14) 0.0091(11) 0.0108(13) 0.0164(13)
C6 0.0316(19) 0.041(2) 0.066(3) 0.0163(18) 0.0213(19) 0.0154(17)
C7 0.073(3) 0.089(3) 0.057(2) 0.037(2) 0.046(2) 0.066(3)
C8 0.073(3) 0.050(2) 0.0336(18) -0.0012(16) 0.0086(18) 0.047(2)
C9 0.0324(18) 0.0310(18) 0.062(2) 0.0145(16) 0.0177(18) 0.0142(16)
C10 0.080(3) 0.126(4) 0.058(3) 0.056(3) 0.054(3) 0.082(3)
C11 0.125(5) 0.069(3) 0.046(3) -0.004(2) 0.040(3) 0.038(3)
C12 0.101(4) 0.138(5) 0.070(3) 0.073(3) 0.058(3) 0.104(4)
Hg2 0.02188(6) 0.02518(6) 0.01978(5) 0.00617(4) 0.00879(4) 0.01500(5)
Si2 0.0255(4) 0.0316(4) 0.0231(4) 0.0084(3) 0.0119(3) 0.0189(4)
Si3 0.0254(4) 0.0303(4) 0.0244(4) 0.0030(3) 0.0098(3) 0.0151(4)
C13 0.0207(13) 0.0241(13) 0.0186(12) 0.0061(10) 0.0098(11) 0.0128(11)
C14 0.0229(14) 0.0247(14) 0.0266(14) 0.0060(11) 0.0102(12) 0.0141(12)
C15 0.0313(16) 0.0364(17) 0.0248(14) 0.0021(12) 0.0075(13) 0.0246(14)
C16 0.0284(15) 0.0510(19) 0.0221(13) 0.0126(13) 0.0123(12) 0.0292(15)
C17 0.0238(14) 0.0349(16) 0.0243(13) 0.0125(12) 0.0125(12) 0.0187(13)
C18 0.043(2) 0.0319(17) 0.054(2) 0.0199(16) 0.0298(18) 0.0180(16)
C19 0.063(3) 0.045(2) 0.040(2) -0.0057(16) 0.0118(19) 0.035(2)
C20 0.052(2) 0.088(3) 0.0307(17) 0.0211(18) 0.0251(17) 0.052(2)
C21 0.042(2) 0.044(2) 0.050(2) 0.0221(17) 0.0322(18) 0.0175(17)
C22 0.051(2) 0.040(2) 0.058(2) 0.0145(17) 0.0267(19) 0.0313(18)
C23 0.047(2) 0.064(2) 0.0356(18) 0.0163(17) 0.0269(17) 0.0371(19)
C24 0.0327(18) 0.056(2) 0.0317(16) 0.0094(15) 0.0116(14) 0.0292(17)
C25 0.0212(14) 0.0258(14) 0.0227(13) 0.0070(11) 0.0082(11) 0.0137(12)
C26 0.0238(14) 0.0306(15) 0.0213(13) 0.0054(11) 0.0097(11) 0.0151(12)
C27 0.0236(15) 0.0391(17) 0.0211(13) -0.0005(12) 0.0033(12) 0.0194(14)
C28 0.0353(17) 0.0280(15) 0.0210(13) 0.0035(11) 0.0032(12) 0.0219(14)
C29 0.0269(15) 0.0237(14) 0.0218(13) 0.0057(11) 0.0064(12) 0.0122(12)
C30 0.0355(18) 0.047(2) 0.0402(18) 0.0175(15) 0.0232(16) 0.0215(16)
C31 0.0359(19) 0.063(2) 0.0379(18) -0.0011(16) 0.0111(15) 0.0351(19)
C32 0.055(2) 0.0386(19) 0.0371(18) 0.0082(15) 0.0068(17) 0.0332(18)
C33 0.0392(19) 0.0394(19) 0.0394(18) 0.0177(15) 0.0179(16) 0.0163(16)
C34 0.045(2) 0.062(3) 0.054(2) 0.002(2) 0.031(2) 0.021(2)
C35 0.059(2) 0.0370(19) 0.047(2) 0.0076(16) 0.0167(19) 0.0319(19)
C36 0.0351(19) 0.050(2) 0.0301(17) -0.0010(15) 0.0080(15) 0.0177(17)

loop_
_atom_type_symbol
_atom_type_description
_atom_type_scat_dispersion_real
_atom_type_scat_dispersion_imag
_atom_type_scat_source
C C 0.0033 0.0016 'International Tables Vol C Tables 4.2.6.8 and 6.1.1.4'
H H 0.0000 0.0000 'International Tables Vol C Tables 4.2.6.8 and 6.1.1.4'
Si Si 0.0817 0.0704 'International Tables Vol C Tables 4.2.6.8 and 6.1.1.4'
Cl Cl 0.1484 0.1585 'International Tables Vol C Tables 4.2.6.8 and 6.1.1.4'
Hg Hg -2.3894 9.2266 'International Tables Vol C Tables 4.2.6.8 and 6.1.1.4'

loop_
_geom_angle_atom_site_label_1
_geom_angle_atom_site_label_2
_geom_angle_atom_site_label_3
_geom_angle
_geom_angle_site_symmetry_1
_geom_angle_site_symmetry_3
_geom_angle_publ_flag
C1 Hg1 Cl 172.33(8) . . ?
C12 Si1 C10 108.4(2) . . ?
C12 Si1 C11 111.8(3) . . ?
C10 Si1 C11 105.3(3) . . ?
C12 Si1 C1 107.49(18) . . ?
C10 Si1 C1 112.15(17) . . ?
C11 Si1 C1 111.67(19) . . ?
C5 C1 C2 103.5(2) . . ?
C5 C1 Si1 116.3(2) . . ?
C2 C1 Si1 114.8(2) . . ?
C5 C1 Hg1 106.70(18) . . ?
C2 C1 Hg1 104.50(18) . . ?
Si1 C1 Hg1 110.14(13) . . ?
C3 C2 C6 126.8(3) . . ?
C3 C2 C1 108.4(3) . . ?
C6 C2 C1 124.8(3) . . ?
C2 C3 C4 109.8(3) . . ?
C2 C3 C7 126.7(3) . . ?
C4 C3 C7 123.4(3) . . ?
C5 C4 C3 109.8(3) . . ?
C5 C4 C8 126.6(3) . . ?
C3 C4 C8 123.6(3) . . ?
C4 C5 C1 108.4(3) . . ?
C4 C5 C9 126.6(3) . . ?
C1 C5 C9 124.9(3) . . ?
C2 C6 H6A 109.5 . . ?
C2 C6 H6B 109.5 . . ?
H6A C6 H6B 109.5 . . ?
C2 C6 H6C 109.5 . . ?
H6A C6 H6C 109.5 . . ?
H6B C6 H6C 109.5 . . ?
C3 C7 H7A 109.5 . . ?
C3 C7 H7B 109.5 . . ?
H7A C7 H7B 109.5 . . ?
C3 C7 H7C 109.5 . . ?
H7A C7 H7C 109.5 . . ?
H7B C7 H7C 109.5 . . ?
C4 C8 H8A 109.5 . . ?
C4 C8 H8B 109.5 . . ?
H8A C8 H8B 109.5 . . ?
C4 C8 H8C 109.5 . . ?
H8A C8 H8C 109.5 . . ?
H8B C8 H8C 109.5 . . ?
C5 C9 H9A 109.5 . . ?
C5 C9 H9B 109.5 . . ?
H9A C9 H9B 109.5 . . ?
C5 C9 H9C 109.5 . . ?
H9A C9 H9C 109.5 . . ?
H9B C9 H9C 109.5 . . ?
Si1 C10 H10A 109.5 . . ?
Si1 C10 H10B 109.5 . . ?
H10A C10 H10B 109.5 . . ?
Si1 C10 H10C 109.5 . . ?
H10A C10 H10C 109.5 . . ?
H10B C10 H10C 109.5 . . ?
Si1 C11 H11A 109.5 . . ?
Si1 C11 H11B 109.5 . . ?
H11A C11 H11B 109.5 . . ?
Si1 C11 H11C 109.5 . . ?
H11A C11 H11C 109.5 . . ?
H11B C11 H11C 109.5 . . ?
Si1 C12 H12A 109.5 . . ?
Si1 C12 H12B 109.5 . . ?
H12A C12 H12B 109.5 . . ?
Si1 C12 H12C 109.5 . . ?
H12A C12 H12C 109.5 . . ?
H12B C12 H12C 109.5 . . ?
C25 Hg2 C13 177.94(10) . . ?
C24 Si2 C23 109.30(16) . . ?
C24 Si2 C22 108.78(17) . . ?
C23 Si2 C22 105.31(18) . . ?
C24 Si2 C13 108.92(14) . . ?
C23 Si2 C13 111.58(14) . . ?
C22 Si2 C13 112.86(15) . . ?
C34 Si3 C36 108.17(18) . . ?
C34 Si3 C35 105.6(2) . . ?
C36 Si3 C35 109.56(18) . . ?
C34 Si3 C25 113.49(16) . . ?
C36 Si3 C25 109.26(15) . . ?
C35 Si3 C25 110.61(15) . . ?
C17 C13 C14 103.1(2) . . ?
C17 C13 Si2 116.84(19) . . ?
C14 C13 Si2 114.49(19) . . ?
C17 C13 Hg2 105.71(17) . . ?
C14 C13 Hg2 106.73(18) . . ?
Si2 C13 Hg2 109.14(12) . . ?
C15 C14 C13 108.9(3) . . ?
C15 C14 C18 126.5(3) . . ?
C13 C14 C18 124.6(3) . . ?
C14 C15 C16 109.3(3) . . ?
C14 C15 C19 127.1(3) . . ?
C16 C15 C19 123.6(3) . . ?
C17 C16 C15 109.1(3) . . ?
C17 C16 C20 127.4(3) . . ?
C15 C16 C20 123.5(3) . . ?
C16 C17 C13 109.5(3) . . ?
C16 C17 C21 125.8(3) . . ?
C13 C17 C21 124.7(3) . . ?
C14 C18 H18A 109.5 . . ?
C14 C18 H18B 109.5 . . ?
H18A C18 H18B 109.5 . . ?
C14 C18 H18C 109.5 . . ?
H18A C18 H18C 109.5 . . ?
H18B C18 H18C 109.5 . . ?
C15 C19 H19A 109.5 . . ?
C15 C19 H19B 109.5 . . ?
H19A C19 H19B 109.5 . . ?
C15 C19 H19C 109.5 . . ?
H19A C19 H19C 109.5 . . ?
H19B C19 H19C 109.5 . . ?
C16 C20 H20A 109.5 . . ?
C16 C20 H20B 109.5 . . ?
H20A C20 H20B 109.5 . . ?
C16 C20 H20C 109.5 . . ?
H20A C20 H20C 109.5 . . ?
H20B C20 H20C 109.5 . . ?
C17 C21 H21A 109.5 . . ?
C17 C21 H21B 109.5 . . ?
H21A C21 H21B 109.5 . . ?
C17 C21 H21C 109.5 . . ?
H21A C21 H21C 109.5 . . ?
H21B C21 H21C 109.5 . . ?
Si2 C22 H22A 109.5 . . ?
Si2 C22 H22B 109.5 . . ?
H22A C22 H22B 109.5 . . ?
Si2 C22 H22C 109.5 . . ?
H22A C22 H22C 109.5 . . ?
H22B C22 H22C 109.5 . . ?
Si2 C23 H23A 109.5 . . ?
Si2 C23 H23B 109.5 . . ?
H23A C23 H23B 109.5 . . ?
Si2 C23 H23C 109.5 . . ?
H23A C23 H23C 109.5 . . ?
H23B C23 H23C 109.5 . . ?
Si2 C24 H24A 109.5 . . ?
Si2 C24 H24B 109.5 . . ?
H24A C24 H24B 109.5 . . ?
Si2 C24 H24C 109.5 . . ?
H24A C24 H24C 109.5 . . ?
H24B C24 H24C 109.5 . . ?
C26 C25 C29 103.5(2) . . ?
C26 C25 Si3 112.70(19) . . ?
C29 C25 Si3 116.2(2) . . ?
C26 C25 Hg2 107.47(18) . . ?
C29 C25 Hg2 108.83(18) . . ?
Si3 C25 Hg2 107.76(13) . . ?
C27 C26 C25 109.3(3) . . ?
C27 C26 C30 126.1(3) . . ?
C25 C26 C30 124.7(3) . . ?
C26 C27 C28 109.0(3) . . ?
C26 C27 C31 128.3(3) . . ?
C28 C27 C31 122.6(3) . . ?
C29 C28 C27 109.2(3) . . ?
C29 C28 C32 127.2(3) . . ?
C27 C28 C32 123.6(3) . . ?
C28 C29 C33 125.8(3) . . ?
C28 C29 C25 108.9(3) . . ?
C33 C29 C25 125.2(3) . . ?
C26 C30 H30A 109.5 . . ?
C26 C30 H30B 109.5 . . ?
H30A C30 H30B 109.5 . . ?
C26 C30 H30C 109.5 . . ?
H30A C30 H30C 109.5 . . ?
H30B C30 H30C 109.5 . . ?
C27 C31 H31A 109.5 . . ?
C27 C31 H31B 109.5 . . ?
H31A C31 H31B 109.5 . . ?
C27 C31 H31C 109.5 . . ?
H31A C31 H31C 109.5 . . ?
H31B C31 H31C 109.5 . . ?
C28 C32 H32A 109.5 . . ?
C28 C32 H32B 109.5 . . ?
H32A C32 H32B 109.5 . . ?
C28 C32 H32C 109.5 . . ?
H32A C32 H32C 109.5 . . ?
H32B C32 H32C 109.5 . . ?
C29 C33 H33A 109.5 . . ?
C29 C33 H33B 109.5 . . ?
H33A C33 H33B 109.5 . . ?
C29 C33 H33C 109.5 . . ?
H33A C33 H33C 109.5 . . ?
H33B C33 H33C 109.5 . . ?
Si3 C34 H34A 109.5 . . ?
Si3 C34 H34B 109.5 . . ?
H34A C34 H34B 109.5 . . ?
Si3 C34 H34C 109.5 . . ?
H34A C34 H34C 109.5 . . ?
H34B C34 H34C 109.5 . . ?
Si3 C35 H35A 109.5 . . ?
Si3 C35 H35B 109.5 . . ?
H35A C35 H35B 109.5 . . ?
Si3 C35 H35C 109.5 . . ?
H35A C35 H35C 109.5 . . ?
H35B C35 H35C 109.5 . . ?
Si3 C36 H36A 109.5 . . ?
Si3 C36 H36B 109.5 . . ?
H36A C36 H36B 109.5 . . ?
Si3 C36 H36C 109.5 . . ?
H36A C36 H36C 109.5 . . ?
H36B C36 H36C 109.5 . . ?

loop_
_geom_bond_atom_site_label_1
_geom_bond_atom_site_label_2
_geom_bond_distance
_geom_bond_site_symmetry_2
_geom_bond_publ_flag
Hg1 C1 2.106(3) . ?
Hg1 Cl 2.3285(8) . ?
Si1 C12 1.861(4) . ?
Si1 C10 1.864(4) . ?
Si1 C11 1.869(5) . ?
Si1 C1 1.896(3) . ?
C1 C5 1.498(4) . ?
C1 C2 1.512(4) . ?
C2 C3 1.346(4) . ?
C2 C6 1.511(5) . ?
C3 C4 1.448(5) . ?
C3 C7 1.505(5) . ?
C4 C5 1.355(5) . ?
C4 C8 1.512(4) . ?
C5 C9 1.504(4) . ?
C6 H6A 0.9800 . ?
C6 H6B 0.9800 . ?
C6 H6C 0.9800 . ?
C7 H7A 0.9800 . ?
C7 H7B 0.9800 . ?
C7 H7C 0.9800 . ?
C8 H8A 0.9800 . ?
C8 H8B 0.9800 . ?
C8 H8C 0.9800 . ?
C9 H9A 0.9800 . ?
C9 H9B 0.9800 . ?
C9 H9C 0.9800 . ?
C10 H10A 0.9800 . ?
C10 H10B 0.9800 . ?
C10 H10C 0.9800 . ?
C11 H11A 0.9800 . ?
C11 H11B 0.9800 . ?
C11 H11C 0.9800 . ?
C12 H12A 0.9800 . ?
C12 H12B 0.9800 . ?
C12 H12C 0.9800 . ?
Hg2 C25 2.138(3) . ?
Hg2 C13 2.140(3) . ?
Si2 C24 1.870(3) . ?
Si2 C23 1.871(3) . ?
Si2 C22 1.873(4) . ?
Si2 C13 1.893(3) . ?
Si3 C34 1.862(4) . ?
Si3 C36 1.868(3) . ?
Si3 C35 1.874(4) . ?
Si3 C25 1.898(3) . ?
C13 C17 1.492(4) . ?
C13 C14 1.503(4) . ?
C14 C15 1.351(4) . ?
C14 C18 1.505(4) . ?
C15 C16 1.456(5) . ?
C15 C19 1.508(4) . ?
C16 C17 1.348(4) . ?
C16 C20 1.501(4) . ?
C17 C21 1.508(4) . ?
C18 H18A 0.9800 . ?
C18 H18B 0.9800 . ?
C18 H18C 0.9800 . ?
C19 H19A 0.9800 . ?
C19 H19B 0.9800 . ?
C19 H19C 0.9800 . ?
C20 H20A 0.9800 . ?
C20 H20B 0.9800 . ?
C20 H20C 0.9800 . ?
C21 H21A 0.9800 . ?
C21 H21B 0.9800 . ?
C21 H21C 0.9800 . ?
C22 H22A 0.9800 . ?
C22 H22B 0.9800 . ?
C22 H22C 0.9800 . ?
C23 H23A 0.9800 . ?
C23 H23B 0.9800 . ?
C23 H23C 0.9800 . ?
C24 H24A 0.9800 . ?
C24 H24B 0.9800 . ?
C24 H24C 0.9800 . ?
C25 C26 1.496(4) . ?
C25 C29 1.497(4) . ?
C26 C27 1.354(4) . ?
C26 C30 1.507(4) . ?
C27 C28 1.461(5) . ?
C27 C31 1.511(4) . ?
C28 C29 1.359(4) . ?
C28 C32 1.503(4) . ?
C29 C33 1.493(4) . ?
C30 H30A 0.9800 . ?
C30 H30B 0.9800 . ?
C30 H30C 0.9800 . ?
C31 H31A 0.9800 . ?
C31 H31B 0.9800 . ?
C31 H31C 0.9800 . ?
C32 H32A 0.9800 . ?
C32 H32B 0.9800 . ?
C32 H32C 0.9800 . ?
C33 H33A 0.9800 . ?
C33 H33B 0.9800 . ?
C33 H33C 0.9800 . ?
C34 H34A 0.9800 . ?
C34 H34B 0.9800 . ?
C34 H34C 0.9800 . ?
C35 H35A 0.9800 . ?
C35 H35B 0.9800 . ?
C35 H35C 0.9800 . ?
C36 H36A 0.9800 . ?
C36 H36B 0.9800 . ?
C36 H36C 0.9800 . ?

loop_
_geom_torsion_atom_site_label_1
_geom_torsion_atom_site_label_2
_geom_torsion_atom_site_label_3
_geom_torsion_atom_site_label_4
_geom_torsion
_geom_torsion_site_symmetry_1
_geom_torsion_site_symmetry_2
_geom_torsion_site_symmetry_3
_geom_torsion_site_symmetry_4
_geom_torsion_publ_flag
C12 Si1 C1 C5 63.7(3) . . . . ?
C10 Si1 C1 C5 -55.3(3) . . . . ?
C11 Si1 C1 C5 -173.3(3) . . . . ?
C12 Si1 C1 C2 -57.2(3) . . . . ?
C10 Si1 C1 C2 -176.2(2) . . . . ?
C11 Si1 C1 C2 65.8(3) . . . . ?
C12 Si1 C1 Hg1 -174.8(2) . . . . ?
C10 Si1 C1 Hg1 66.2(2) . . . . ?
C11 Si1 C1 Hg1 -51.8(3) . . . . ?
C5 C1 C2 C3 -0.8(3) . . . . ?
Si1 C1 C2 C3 126.9(2) . . . . ?
Hg1 C1 C2 C3 -112.4(2) . . . . ?
C5 C1 C2 C6 -179.8(3) . . . . ?
Si1 C1 C2 C6 -52.1(4) . . . . ?
Hg1 C1 C2 C6 68.7(3) . . . . ?
C6 C2 C3 C4 179.5(3) . . . . ?
C1 C2 C3 C4 0.5(3) . . . . ?
C6 C2 C3 C7 -2.7(5) . . . . ?
C1 C2 C3 C7 178.4(3) . . . . ?
C2 C3 C4 C5 0.0(4) . . . . ?
C7 C3 C4 C5 -178.0(3) . . . . ?
C2 C3 C4 C8 178.5(3) . . . . ?
C7 C3 C4 C8 0.6(5) . . . . ?
C3 C4 C5 C1 -0.5(3) . . . . ?
C8 C4 C5 C1 -179.0(3) . . . . ?
C3 C4 C5 C9 -179.6(3) . . . . ?
C8 C4 C5 C9 2.0(5) . . . . ?
C2 C1 C5 C4 0.8(3) . . . . ?
Si1 C1 C5 C4 -126.0(2) . . . . ?
Hg1 C1 C5 C4 110.7(2) . . . . ?
C2 C1 C5 C9 179.9(3) . . . . ?
Si1 C1 C5 C9 53.1(4) . . . . ?
Hg1 C1 C5 C9 -70.2(3) . . . . ?
C24 Si2 C13 C17 75.9(2) . . . . ?
C23 Si2 C13 C17 -163.4(2) . . . . ?
C22 Si2 C13 C17 -45.0(3) . . . . ?
C24 Si2 C13 C14 -44.8(2) . . . . ?
C23 Si2 C13 C14 75.9(2) . . . . ?
C22 Si2 C13 C14 -165.7(2) . . . . ?
C24 Si2 C13 Hg2 -164.33(14) . . . . ?
C23 Si2 C13 Hg2 -43.59(19) . . . . ?
C22 Si2 C13 Hg2 74.76(18) . . . . ?
C17 C13 C14 C15 -1.1(3) . . . . ?
Si2 C13 C14 C15 126.9(2) . . . . ?
Hg2 C13 C14 C15 -112.2(2) . . . . ?
C17 C13 C14 C18 -179.6(3) . . . . ?
Si2 C13 C14 C18 -51.6(3) . . . . ?
Hg2 C13 C14 C18 69.3(3) . . . . ?
C13 C14 C15 C16 1.3(3) . . . . ?
C18 C14 C15 C16 179.8(3) . . . . ?
C13 C14 C15 C19 -179.8(3) . . . . ?
C18 C14 C15 C19 -1.3(5) . . . . ?
C14 C15 C16 C17 -1.0(3) . . . . ?
C19 C15 C16 C17 -180.0(3) . . . . ?
C14 C15 C16 C20 177.6(3) . . . . ?
C19 C15 C16 C20 -1.4(5) . . . . ?
C15 C16 C17 C13 0.3(3) . . . . ?
C20 C16 C17 C13 -178.2(3) . . . . ?
C15 C16 C17 C21 178.9(3) . . . . ?
C20 C16 C17 C21 0.3(5) . . . . ?
C14 C13 C17 C16 0.4(3) . . . . ?
Si2 C13 C17 C16 -126.1(2) . . . . ?
Hg2 C13 C17 C16 112.3(2) . . . . ?
C14 C13 C17 C21 -178.1(3) . . . . ?
Si2 C13 C17 C21 55.3(4) . . . . ?
Hg2 C13 C17 C21 -66.3(3) . . . . ?
C34 Si3 C25 C26 -164.1(2) . . . . ?
C36 Si3 C25 C26 -43.3(2) . . . . ?
C35 Si3 C25 C26 77.4(2) . . . . ?
C34 Si3 C25 C29 -44.9(3) . . . . ?
C36 Si3 C25 C29 75.9(2) . . . . ?
C35 Si3 C25 C29 -163.4(2) . . . . ?
C34 Si3 C25 Hg2 77.5(2) . . . . ?
C36 Si3 C25 Hg2 -161.71(15) . . . . ?
C35 Si3 C25 Hg2 -41.0(2) . . . . ?
C29 C25 C26 C27 -1.7(3) . . . . ?
Si3 C25 C26 C27 124.6(2) . . . . ?
Hg2 C25 C26 C27 -116.8(2) . . . . ?
C29 C25 C26 C30 -180.0(3) . . . . ?
Si3 C25 C26 C30 -53.6(3) . . . . ?
Hg2 C25 C26 C30 64.9(3) . . . . ?
C25 C26 C27 C28 1.4(3) . . . . ?
C30 C26 C27 C28 179.6(3) . . . . ?
C25 C26 C27 C31 179.0(3) . . . . ?
C30 C26 C27 C31 -2.8(5) . . . . ?
C26 C27 C28 C29 -0.4(3) . . . . ?
C31 C27 C28 C29 -178.2(3) . . . . ?
C26 C27 C28 C32 177.7(3) . . . . ?
C31 C27 C28 C32 -0.1(4) . . . . ?
C27 C28 C29 C33 175.7(3) . . . . ?
C32 C28 C29 C33 -2.4(5) . . . . ?
C27 C28 C29 C25 -0.7(3) . . . . ?
C32 C28 C29 C25 -178.7(3) . . . . ?
C26 C25 C29 C28 1.4(3) . . . . ?
Si3 C25 C29 C28 -122.7(2) . . . . ?
Hg2 C25 C29 C28 115.5(2) . . . . ?
C26 C25 C29 C33 -174.9(3) . . . . ?
Si3 C25 C29 C33 61.0(3) . . . . ?
Hg2 C25 C29 C33 -60.8(3) . . . . ?
